data_2221314
loop_
_publ_author_name
'Ding, Jiao-yang'
'Ren, Xiao-jie'
'Zhu, Yan-ping'
'She, Neng-fang'
'Wu, An-Xin'

_publ_section_title
;Diethyl
 2,6-(2,4-dichlorophenyl)-4,8-dioxo-2,3,6,7-tetrahydro-1<i>H</i>,5<i>H</i>-2,3a,4a,6,7a,8a-hexaazacyclopenta[<i>def</i>]fluorene-8b,8c-dicarboxylate
;
_journal_coeditor_code CV2485
_journal_issue 4
_journal_name_full 'Acta Crystallographica Section E'
_journal_page_first o674
_journal_paper_doi 10.1107/S1600536809005157
_journal_volume 65
_journal_year 2009
_chemical_formula_iupac 'C28 H28 Cl4 N6 O6'
_chemical_formula_moiety 'C28 H28 Cl4 N6 O6'
_chemical_formula_sum 'C28 H28 Cl4 N6 O6'
_chemical_formula_weight 686.36
_chemical_name_systematic
;
Diethyl
2,6-(2,4-dichlorophenyl)-4,8-dioxo-2,3,6,7-tetrahydro-1<i>H</i>,5<i>H</i>-
2,3a,4a,6,7a,8a-hexaazacyclopenta[def]fluorene-8b,8c-dicarboxylate
;
_space_group_IT_number 14
_symmetry_cell_setting monoclinic
_symmetry_space_group_name_Hall '-P 2yn'
_symmetry_space_group_name_H-M 'P 1 21/n 1'
_atom_sites_solution_hydrogens geom
_atom_sites_solution_primary direct
_atom_sites_solution_secondary difmap
_audit_creation_method SHELXL-97
_cell_angle_alpha 90.00
_cell_angle_beta 93.716(4)
_cell_angle_gamma 90.00
_cell_formula_units_Z 4
_cell_length_a 10.0030(11)
_cell_length_b 27.1742(15)
_cell_length_c 11.2427(2)
_cell_measurement_reflns_used 7626
_cell_measurement_temperature 292(2)
_cell_measurement_theta_max 24.49
_cell_measurement_theta_min 2.25
_cell_volume 3049.6(4)
_computing_cell_refinement 'SAINT (Bruker, 2001)'
_computing_data_collection 'SMART (Bruker, 2001)'
_computing_data_reduction 'SAINT (Bruker, 2001)'
_computing_molecular_graphics 'SHELXTL (Sheldrick, 2008)'
_computing_publication_material 'SHELXTL (Sheldrick, 2008)'
_computing_structure_refinement 'SHELXL97 (Sheldrick, 2008)'
_computing_structure_solution 'SHELXS97 (Sheldrick, 2008)'
_diffrn_ambient_temperature 292(2)
_diffrn_measured_fraction_theta_full 0.987
_diffrn_measured_fraction_theta_max 0.987
_diffrn_measurement_device_type 'Bruker SMART 4K CCD area-detector'
_diffrn_measurement_method '\f and \w'
_diffrn_radiation_monochromator graphite
_diffrn_radiation_source 'fine-focus sealed tube'
_diffrn_radiation_type MoK\a
_diffrn_radiation_wavelength 0.71073
_diffrn_reflns_av_R_equivalents 0.0596
_diffrn_reflns_av_sigmaI/netI 0.0440
_diffrn_reflns_limit_h_max 11
_diffrn_reflns_limit_h_min -11
_diffrn_reflns_limit_k_max 32
_diffrn_reflns_limit_k_min -32
_diffrn_reflns_limit_l_max 13
_diffrn_reflns_limit_l_min -13
_diffrn_reflns_number 24973
_diffrn_reflns_theta_full 25.00
_diffrn_reflns_theta_max 25.00
_diffrn_reflns_theta_min 1.50
_exptl_absorpt_coefficient_mu 0.441
_exptl_absorpt_correction_T_max 0.9572
_exptl_absorpt_correction_T_min 0.9069
_exptl_absorpt_correction_type multi-scan
_exptl_absorpt_process_details '(SADABS; Sheldrick,1996)'
_exptl_crystal_colour colorless
_exptl_crystal_density_diffrn 1.495
_exptl_crystal_density_method 'not measured'
_exptl_crystal_description block
_exptl_crystal_F_000 1416
_exptl_crystal_size_max 0.20
_exptl_crystal_size_mid 0.20
_exptl_crystal_size_min 0.10
_refine_diff_density_max 0.467
_refine_diff_density_min -0.381
_refine_ls_extinction_method none
_refine_ls_goodness_of_fit_ref 1.063
_refine_ls_hydrogen_treatment constr
_refine_ls_matrix_type full
_refine_ls_number_parameters 439
_refine_ls_number_reflns 5308
_refine_ls_number_restraints 0
_refine_ls_restrained_S_all 1.114
_refine_ls_R_factor_all 0.0951
_refine_ls_R_factor_gt 0.0629
_refine_ls_shift/su_max 0.000
_refine_ls_shift/su_mean 0.000
_refine_ls_structure_factor_coef Fsqd
_refine_ls_weighting_details 'calc w=1/[\s^2^(Fo^2^)+(0.0927P)^2^+1.4271P] where P=(Fo^2^+2Fc^2^)/3'
_refine_ls_weighting_scheme calc
_refine_ls_wR_factor_gt 0.1627
_refine_ls_wR_factor_ref 0.1786
_reflns_number_gt 3773
_reflns_number_total 5308
_reflns_threshold_expression I>2\s(I)
_cod_data_source_file cv2485.cif
_cod_data_source_block I
_cod_depositor_comments
;
The following automatic conversions were performed:
'_symmetry_cell_setting' value 'Monoclinic' changed to 'monoclinic'
according to '/home/saulius/struct/CIF-dictionaries/cif_core.dic'
dictionary named 'cif_core.dic' version 2.4.1 from 2010-06-29.

Automatic conversion script
Id: cif_fix_enum 1527 2010-12-29 10:47:43Z saulius 

The following automatic conversions were performed:

'_symmetry_cell_setting' value 'Monoclinic' changed to 'monoclinic'
according to /home/saulius/struct/CIF-dictionaries/cif_core.dic
dictionary named 'cif_core.dic' version 2.4.1 from 2010-06-29.

Automatic conversion script
Id: cif_fix_values 1715 2011-07-08 13:25:40Z adriana 
;
_cod_original_sg_symbol_H-M 'P 21/n'
_cod_database_code 2221314
_cod_database_fobs_code 2221314

loop_
_symmetry_equiv_pos_as_xyz
'x, y, z'
'-x+1/2, y+1/2, -z+1/2'
'-x, -y, -z'
'x-1/2, -y-1/2, z-1/2'

loop_
_atom_site_type_symbol
_atom_site_label
_atom_site_fract_x
_atom_site_fract_y
_atom_site_fract_z
_atom_site_U_iso_or_equiv
_atom_site_adp_type
_atom_site_calc_flag
_atom_site_refinement_flags
_atom_site_occupancy
_atom_site_disorder_assembly
_atom_site_disorder_group
C C1 0.5525(4) 0.12607(15) 0.4170(3) 0.0593(9) Uani d . 1 . .
C C2 0.4750(4) 0.08583(14) 0.4444(3) 0.0608(10) Uani d . 1 . .
C C3 0.4554(5) 0.04567(16) 0.3692(4) 0.0761(12) Uani d . 1 . .
H H3 0.4033 0.0190 0.3893 0.091 Uiso calc R 1 . .
C C4 0.5181(6) 0.0474(2) 0.2614(4) 0.0884(15) Uani d . 1 . .
C C5 0.5934(6) 0.0862(2) 0.2305(4) 0.0938(16) Uani d . 1 . .
H H5 0.6324 0.0867 0.1577 0.113 Uiso calc R 1 . .
C C6 0.6112(5) 0.12488(19) 0.3089(4) 0.0811(13) Uani d . 1 . .
H H6 0.6646 0.1512 0.2885 0.097 Uiso calc R 1 . .
C C7 0.5659(4) 0.17040(14) 0.4962(3) 0.0621(10) Uani d . 1 . .
H H7A 0.5834 0.1601 0.5783 0.074 Uiso calc R 1 . .
H H7B 0.6408 0.1903 0.4739 0.074 Uiso calc R 1 . .
C C8 0.4272(4) 0.22419(13) 0.3692(3) 0.0552(9) Uani d . 1 . .
H H8A 0.4960 0.2491 0.3636 0.066 Uiso calc R 1 . .
H H8B 0.4363 0.2005 0.3055 0.066 Uiso calc R 1 . .
C C9 0.4369(4) 0.23568(15) 0.5801(3) 0.0591(9) Uani d . 1 . .
H H9A 0.4505 0.2197 0.6570 0.071 Uiso calc R 1 . .
H H9B 0.5070 0.2600 0.5735 0.071 Uiso calc R 1 . .
C C10 0.2018(4) 0.24165(12) 0.6322(3) 0.0495(8) Uani d . 1 . .
C C11 0.1878(4) 0.21790(12) 0.3179(3) 0.0495(8) Uani d . 1 . .
C C12 0.2615(4) 0.27858(12) 0.4541(3) 0.0509(8) Uani d . 1 . .
C C13 0.3251(5) 0.33054(15) 0.4367(4) 0.0720(11) Uani d . 1 A .
C C14 0.3744(8) 0.4047(2) 0.5355(7) 0.108(3) Uani d PD 0.784(16) A 1
H H14A 0.4630 0.3988 0.5082 0.129 Uiso calc PR 0.784(16) A 1
H H14B 0.3838 0.4158 0.6177 0.129 Uiso calc PR 0.784(16) A 1
C C15 0.3013(12) 0.4432(3) 0.4579(9) 0.121(4) Uani d PD 0.784(16) A 1
H H15A 0.3001 0.4332 0.3759 0.182 Uiso calc PR 0.784(16) A 1
H H15B 0.3466 0.4742 0.4676 0.182 Uiso calc PR 0.784(16) A 1
H H15C 0.2110 0.4464 0.4811 0.182 Uiso calc PR 0.784(16) A 1
C C14' 0.274(2) 0.4048(4) 0.4613(15) 0.18(2) Uani d PD 0.216(16) A 2
H H14C 0.1858 0.4180 0.4739 0.212 Uiso calc PR 0.216(16) A 2
H H14D 0.2793 0.3989 0.3766 0.212 Uiso calc PR 0.216(16) A 2
C C15' 0.382(4) 0.4420(7) 0.505(3) 0.110(12) Uani d PD 0.216(16) A 2
H H15D 0.4687 0.4302 0.4855 0.165 Uiso calc PR 0.216(16) A 2
H H15E 0.3809 0.4460 0.5896 0.165 Uiso calc PR 0.216(16) A 2
H H15F 0.3650 0.4732 0.4665 0.165 Uiso calc PR 0.216(16) A 2
C C16 0.1056(4) 0.27423(12) 0.4550(3) 0.0484(8) Uani d . 1 . .
C C17 0.0320(4) 0.32152(14) 0.4156(3) 0.0631(10) Uani d . 1 B .
C C18 -0.1608(16) 0.3697(5) 0.4237(8) 0.092(4) Uani d PD 0.63(2) B 1
H H18A -0.2273 0.3556 0.3669 0.110 Uiso calc PR 0.63(2) B 1
H H18B -0.1103 0.3943 0.3832 0.110 Uiso calc PR 0.63(2) B 1
C C19 -0.2273(14) 0.3923(5) 0.5272(9) 0.100(4) Uani d PD 0.63(2) B 1
H H19A -0.2769 0.3674 0.5662 0.150 Uiso calc PR 0.63(2) B 1
H H19B -0.2871 0.4179 0.4986 0.150 Uiso calc PR 0.63(2) B 1
H H19C -0.1602 0.4058 0.5827 0.150 Uiso calc PR 0.63(2) B 1
C C18' -0.1345(16) 0.3784(5) 0.470(3) 0.125(10) Uani d PD 0.37(2) B 2
H H18C -0.1157 0.3957 0.3975 0.149 Uiso calc PR 0.37(2) B 2
H H18D -0.1047 0.3985 0.5381 0.149 Uiso calc PR 0.37(2) B 2
C C19' -0.2851(13) 0.3666(8) 0.472(2) 0.099(7) Uani d PD 0.37(2) B 2
H H19D -0.3091 0.3423 0.4126 0.149 Uiso calc PR 0.37(2) B 2
H H19E -0.3363 0.3960 0.4559 0.149 Uiso calc PR 0.37(2) B 2
H H19F -0.3037 0.3541 0.5492 0.149 Uiso calc PR 0.37(2) B 2
C C20 -0.0401(4) 0.22538(12) 0.5846(3) 0.0521(8) Uani d . 1 . .
H H20A -0.0375 0.2113 0.6640 0.063 Uiso calc R 1 . .
H H20B -0.1189 0.2461 0.5750 0.063 Uiso calc R 1 . .
C C21 -0.0462(4) 0.20626(13) 0.3782(3) 0.0535(9) Uani d . 1 . .
H H21A -0.1255 0.2262 0.3604 0.064 Uiso calc R 1 . .
H H21B -0.0476 0.1795 0.3210 0.064 Uiso calc R 1 . .
C C22 0.0446(4) 0.14521(12) 0.5236(3) 0.0517(8) Uani d . 1 . .
H H22A 0.0502 0.1387 0.6086 0.062 Uiso calc R 1 . .
H H22B 0.1327 0.1552 0.5016 0.062 Uiso calc R 1 . .
C C23 0.0040(4) 0.09876(12) 0.4576(3) 0.0497(8) Uani d . 1 . .
C C24 -0.1053(4) 0.07018(12) 0.4858(3) 0.0509(8) Uani d . 1 . .
C C25 -0.1439(4) 0.02843(13) 0.4219(3) 0.0575(9) Uani d . 1 . .
H H25 -0.2183 0.0104 0.4414 0.069 Uiso calc R 1 . .
C C26 -0.0694(4) 0.01411(13) 0.3284(3) 0.0606(10) Uani d . 1 . .
C C27 0.0420(4) 0.03969(14) 0.3000(3) 0.0647(10) Uani d . 1 . .
H H27 0.0928 0.0290 0.2386 0.078 Uiso calc R 1 . .
C C28 0.0779(4) 0.08189(13) 0.3645(3) 0.0610(10) Uani d . 1 . .
H H28 0.1534 0.0994 0.3451 0.073 Uiso calc R 1 . .
Cl Cl1 0.39824(13) 0.08382(4) 0.57796(9) 0.0830(4) Uani d . 1 . .
Cl Cl2 0.4914(2) -0.00226(7) 0.16389(14) 0.1478(8) Uani d . 1 . .
Cl Cl3 -0.12054(14) -0.03781(4) 0.24604(10) 0.0876(4) Uani d . 1 . .
Cl Cl4 -0.19505(11) 0.08564(4) 0.60790(8) 0.0677(3) Uani d . 1 . .
N N1 0.4431(3) 0.19939(10) 0.4851(2) 0.0510(7) Uani d . 1 . .
N N2 0.3063(3) 0.25959(11) 0.5705(2) 0.0512(7) Uani d . 1 . .
N N3 0.2952(3) 0.24689(10) 0.3574(2) 0.0501(7) Uani d . 1 . .
N N4 0.0814(3) 0.25627(9) 0.5739(2) 0.0459(7) Uani d . 1 . .
N N5 0.0733(3) 0.23663(10) 0.3637(2) 0.0490(7) Uani d . 1 . .
N N6 -0.0517(3) 0.18581(10) 0.4971(2) 0.0493(7) Uani d . 1 . .
O O1 0.2128(3) 0.21891(10) 0.72513(19) 0.0629(7) Uani d . 1 . .
O O2 0.1917(3) 0.18332(10) 0.2502(2) 0.0650(7) Uani d . 1 . .
O O3 0.3988(4) 0.34020(11) 0.3645(4) 0.1084(13) Uani d D 1 . .
O O4 0.2940(4) 0.35954(12) 0.5261(3) 0.0995(11) Uani d D 1 . .
O O5 0.0633(4) 0.34460(12) 0.3319(3) 0.1093(13) Uani d . 1 . .
O O6 -0.0697(4) 0.33056(11) 0.4754(3) 0.0944(11) Uani d D 1 . .

loop_
_atom_site_aniso_label
_atom_site_aniso_U_11
_atom_site_aniso_U_22
_atom_site_aniso_U_33
_atom_site_aniso_U_12
_atom_site_aniso_U_13
_atom_site_aniso_U_23
C1 0.046(2) 0.072(2) 0.060(2) 0.0109(19) 0.0016(17) 0.0043(17)
C2 0.053(2) 0.072(2) 0.0572(19) 0.013(2) 0.0034(17) 0.0001(17)
C3 0.083(3) 0.071(3) 0.073(2) 0.008(2) -0.003(2) -0.006(2)
C4 0.102(4) 0.096(4) 0.066(3) 0.031(3) -0.007(3) -0.018(2)
C5 0.091(4) 0.123(5) 0.069(3) 0.027(3) 0.026(3) 0.001(3)
C6 0.068(3) 0.100(3) 0.077(3) 0.014(3) 0.018(2) 0.008(2)
C7 0.043(2) 0.073(2) 0.069(2) 0.0011(18) -0.0029(17) 0.0057(18)
C8 0.058(2) 0.058(2) 0.0500(17) -0.0012(18) 0.0086(16) 0.0056(15)
C9 0.049(2) 0.077(2) 0.0511(18) -0.0035(19) -0.0026(16) -0.0068(17)
C10 0.058(2) 0.0524(19) 0.0378(15) -0.0023(16) -0.0012(15) -0.0088(13)
C11 0.063(2) 0.0509(18) 0.0347(14) 0.0051(17) 0.0006(15) 0.0049(13)
C12 0.060(2) 0.0444(17) 0.0491(16) -0.0005(16) 0.0061(15) 0.0001(13)
C13 0.080(3) 0.057(2) 0.081(3) -0.004(2) 0.027(2) -0.008(2)
C14 0.106(6) 0.079(5) 0.140(7) -0.018(5) 0.019(5) -0.031(5)
C15 0.151(12) 0.105(7) 0.110(7) -0.014(7) 0.030(7) 0.011(5)
C14' 0.18(5) 0.18(5) 0.17(4) 0.01(4) 0.01(3) 0.00(4)
C15' 0.11(3) 0.10(3) 0.12(3) 0.00(2) 0.018(19) -0.01(2)
C16 0.060(2) 0.0430(17) 0.0423(15) 0.0033(16) 0.0027(15) 0.0004(13)
C17 0.072(3) 0.051(2) 0.066(2) 0.0129(19) 0.000(2) -0.0007(18)
C18 0.113(11) 0.081(6) 0.081(7) 0.060(6) 0.003(5) 0.018(5)
C19 0.100(9) 0.103(8) 0.097(6) 0.039(7) 0.011(6) 0.002(5)
C18' 0.113(19) 0.130(18) 0.13(2) 0.020(14) 0.001(16) -0.001(15)
C19' 0.097(13) 0.106(14) 0.095(12) 0.011(10) 0.004(10) 0.026(10)
C20 0.051(2) 0.0533(19) 0.0520(17) 0.0072(16) 0.0061(15) -0.0025(14)
C21 0.050(2) 0.0559(19) 0.0527(18) 0.0066(17) -0.0107(16) -0.0028(15)
C22 0.050(2) 0.0482(18) 0.0563(18) 0.0040(15) -0.0042(16) 0.0011(14)
C23 0.048(2) 0.0466(18) 0.0533(17) 0.0039(16) -0.0074(15) 0.0047(14)
C24 0.046(2) 0.0503(18) 0.0555(18) 0.0068(16) -0.0051(15) 0.0072(14)
C25 0.054(2) 0.052(2) 0.065(2) -0.0055(17) -0.0065(18) 0.0079(16)
C26 0.070(3) 0.0468(19) 0.063(2) 0.0026(18) -0.0148(19) -0.0009(16)
C27 0.078(3) 0.054(2) 0.063(2) 0.004(2) 0.0075(19) -0.0032(17)
C28 0.065(3) 0.054(2) 0.064(2) -0.0024(18) 0.0025(18) 0.0014(16)
Cl1 0.1020(10) 0.0801(7) 0.0695(6) -0.0051(6) 0.0263(6) 0.0059(5)
Cl2 0.207(2) 0.1358(14) 0.0978(10) 0.0362(13) -0.0166(11) -0.0540(10)
Cl3 0.1073(10) 0.0689(7) 0.0841(7) -0.0126(6) -0.0125(6) -0.0194(5)
Cl4 0.0647(7) 0.0725(6) 0.0667(6) 0.0066(5) 0.0095(5) 0.0043(4)
N1 0.0473(18) 0.0591(17) 0.0463(14) 0.0018(14) 0.0008(12) 0.0033(12)
N2 0.0467(19) 0.0648(18) 0.0421(13) -0.0064(14) 0.0030(12) -0.0047(12)
N3 0.059(2) 0.0498(15) 0.0419(13) 0.0031(13) 0.0039(12) 0.0020(11)
N4 0.0463(18) 0.0474(14) 0.0440(13) 0.0013(12) 0.0036(12) -0.0033(11)
N5 0.055(2) 0.0490(15) 0.0422(13) 0.0025(13) -0.0017(13) -0.0004(11)
N6 0.0467(18) 0.0474(15) 0.0533(14) 0.0034(13) -0.0012(13) -0.0005(12)
O1 0.0677(18) 0.0818(17) 0.0387(11) -0.0032(14) -0.0007(11) 0.0032(11)
O2 0.079(2) 0.0672(16) 0.0484(12) 0.0052(14) 0.0034(12) -0.0155(12)
O3 0.140(4) 0.0620(19) 0.132(3) -0.016(2) 0.075(3) 0.0008(18)
O4 0.114(3) 0.0619(18) 0.128(3) -0.0258(19) 0.047(2) -0.0256(19)
O5 0.140(3) 0.082(2) 0.109(2) 0.032(2) 0.025(2) 0.045(2)
O6 0.110(3) 0.074(2) 0.101(2) 0.047(2) 0.026(2) 0.0228(17)

loop_
_atom_type_symbol
_atom_type_description
_atom_type_scat_dispersion_real
_atom_type_scat_dispersion_imag
_atom_type_scat_source
C C 0.0033 0.0016 'International Tables Vol C Tables 4.2.6.8 and 6.1.1.4'
H H 0.0000 0.0000 'International Tables Vol C Tables 4.2.6.8 and 6.1.1.4'
N N 0.0061 0.0033 'International Tables Vol C Tables 4.2.6.8 and 6.1.1.4'
O O 0.0106 0.0060 'International Tables Vol C Tables 4.2.6.8 and 6.1.1.4'
Cl Cl 0.1484 0.1585 'International Tables Vol C Tables 4.2.6.8 and 6.1.1.4'

loop_
_geom_angle_atom_site_label_1
_geom_angle_atom_site_label_2
_geom_angle_atom_site_label_3
_geom_angle_site_symmetry_1
_geom_angle_site_symmetry_3
_geom_angle
_geom_angle_publ_flag
C6 C1 C2 . . 116.9(4) ?
C6 C1 C7 . . 120.9(4) ?
C2 C1 C7 . . 122.1(3) ?
C3 C2 C1 . . 122.9(4) ?
C3 C2 Cl1 . . 116.8(3) ?
C1 C2 Cl1 . . 120.2(3) ?
C2 C3 C4 . . 116.6(5) ?
C2 C3 H3 . . 121.7 ?
C4 C3 H3 . . 121.7 ?
C5 C4 C3 . . 122.4(4) ?
C5 C4 Cl2 . . 120.4(4) ?
C3 C4 Cl2 . . 117.2(5) ?
C4 C5 C6 . . 118.8(5) ?
C4 C5 H5 . . 120.6 ?
C6 C5 H5 . . 120.6 ?
C5 C6 C1 . . 122.4(5) ?
C5 C6 H6 . . 118.8 ?
C1 C6 H6 . . 118.8 ?
N1 C7 C1 . . 109.9(3) ?
N1 C7 H7A . . 109.7 ?
C1 C7 H7A . . 109.7 ?
N1 C7 H7B . . 109.7 ?
C1 C7 H7B . . 109.7 ?
H7A C7 H7B . . 108.2 ?
N3 C8 N1 . . 108.7(3) ?
N3 C8 H8A . . 109.9 ?
N1 C8 H8A . . 109.9 ?
N3 C8 H8B . . 109.9 ?
N1 C8 H8B . . 109.9 ?
H8A C8 H8B . . 108.3 ?
N2 C9 N1 . . 109.2(3) ?
N2 C9 H9A . . 109.8 ?
N1 C9 H9A . . 109.8 ?
N2 C9 H9B . . 109.8 ?
N1 C9 H9B . . 109.8 ?
H9A C9 H9B . . 108.3 ?
O1 C10 N2 . . 125.7(3) ?
O1 C10 N4 . . 125.4(3) ?
N2 C10 N4 . . 108.9(3) ?
O2 C11 N3 . . 126.0(4) ?
O2 C11 N5 . . 125.5(3) ?
N3 C11 N5 . . 108.4(3) ?
N3 C12 N2 . . 113.2(3) ?
N3 C12 C16 . . 104.0(3) ?
N2 C12 C16 . . 102.5(3) ?
N3 C12 C13 . . 109.1(3) ?
N2 C12 C13 . . 109.2(3) ?
C16 C12 C13 . . 118.8(3) ?
O3 C13 O4 . . 125.7(4) ?
O3 C13 C12 . . 124.9(4) ?
O4 C13 C12 . . 108.9(4) ?
O4 C14 C15 . . 107.0(6) ?
O4 C14 H14A . . 110.3 ?
C15 C14 H14A . . 110.3 ?
O4 C14 H14B . . 110.3 ?
C15 C14 H14B . . 110.3 ?
H14A C14 H14B . . 108.6 ?
O4 C14' C15' . . 109.2(11) ?
O4 C14' H14C . . 109.8 ?
C15' C14' H14C . . 109.8 ?
O4 C14' H14D . . 109.8 ?
C15' C14' H14D . . 109.8 ?
H14C C14' H14D . . 108.3 ?
C14' C15' H15D . . 109.5 ?
C14' C15' H15E . . 109.5 ?
H15D C15' H15E . . 109.5 ?
C14' C15' H15F . . 109.5 ?
H15D C15' H15F . . 109.5 ?
H15E C15' H15F . . 109.5 ?
N4 C16 N5 . . 111.5(3) ?
N4 C16 C17 . . 116.2(3) ?
N5 C16 C17 . . 107.5(2) ?
N4 C16 C12 . . 104.8(2) ?
N5 C16 C12 . . 102.8(3) ?
C17 C16 C12 . . 113.2(3) ?
O5 C17 O6 . . 125.0(4) ?
O5 C17 C16 . . 121.7(4) ?
O6 C17 C16 . . 113.1(3) ?
O6 C18 C19 . . 106.1(6) ?
O6 C18 H18A . . 110.5 ?
C19 C18 H18A . . 110.5 ?
O6 C18 H18B . . 110.5 ?
C19 C18 H18B . . 110.5 ?
H18A C18 H18B . . 108.7 ?
O6 C18' C19' . . 104.3(9) ?
O6 C18' H18C . . 110.9 ?
C19' C18' H18C . . 110.9 ?
O6 C18' H18D . . 110.9 ?
C19' C18' H18D . . 110.9 ?
H18C C18' H18D . . 108.9 ?
C18' C19' H19D . . 109.5 ?
C18' C19' H19E . . 109.5 ?
H19D C19' H19E . . 109.5 ?
C18' C19' H19F . . 109.5 ?
H19D C19' H19F . . 109.5 ?
H19E C19' H19F . . 109.5 ?
N6 C20 N4 . . 113.0(3) ?
N6 C20 H20A . . 109.0 ?
N4 C20 H20A . . 109.0 ?
N6 C20 H20B . . 109.0 ?
N4 C20 H20B . . 109.0 ?
H20A C20 H20B . . 107.8 ?
N6 C21 N5 . . 113.3(2) ?
N6 C21 H21A . . 108.9 ?
N5 C21 H21A . . 108.9 ?
N6 C21 H21B . . 108.9 ?
N5 C21 H21B . . 108.9 ?
H21A C21 H21B . . 107.7 ?
N6 C22 C23 . . 111.9(2) ?
N6 C22 H22A . . 109.2 ?
C23 C22 H22A . . 109.2 ?
N6 C22 H22B . . 109.2 ?
C23 C22 H22B . . 109.2 ?
H22A C22 H22B . . 107.9 ?
C24 C23 C28 . . 116.7(3) ?
C24 C23 C22 . . 123.0(3) ?
C28 C23 C22 . . 120.3(3) ?
C25 C24 C23 . . 122.3(4) ?
C25 C24 Cl4 . . 117.8(3) ?
C23 C24 Cl4 . . 119.8(3) ?
C26 C25 C24 . . 118.7(4) ?
C26 C25 H25 . . 120.7 ?
C24 C25 H25 . . 120.7 ?
C27 C26 C25 . . 121.4(3) ?
C27 C26 Cl3 . . 120.1(3) ?
C25 C26 Cl3 . . 118.5(3) ?
C26 C27 C28 . . 118.9(4) ?
C26 C27 H27 . . 120.5 ?
C28 C27 H27 . . 120.5 ?
C27 C28 C23 . . 121.9(4) ?
C27 C28 H28 . . 119.0 ?
C23 C28 H28 . . 119.0 ?
C7 N1 C9 . . 112.3(3) ?
C7 N1 C8 . . 111.5(3) ?
C9 N1 C8 . . 109.4(3) ?
C10 N2 C12 . . 112.3(3) ?
C10 N2 C9 . . 120.7(3) ?
C12 N2 C9 . . 116.6(3) ?
C11 N3 C12 . . 111.6(3) ?
C11 N3 C8 . . 118.0(3) ?
C12 N3 C8 . . 116.0(3) ?
C10 N4 C16 . . 109.7(3) ?
C10 N4 C20 . . 119.1(3) ?
C16 N4 C20 . . 116.6(2) ?
C11 N5 C16 . . 111.5(3) ?
C11 N5 C21 . . 122.3(3) ?
C16 N5 C21 . . 117.2(3) ?
C21 N6 C20 . . 109.5(3) ?
C21 N6 C22 . . 114.0(3) ?
C20 N6 C22 . . 113.0(2) ?
C13 O4 C14' . . 99.0(6) ?
C13 O4 C14 . . 113.4(4) ?
C17 O6 C18' . . 121.3(13) ?
C17 O6 C18 . . 114.7(6) ?

loop_
_geom_bond_atom_site_label_1
_geom_bond_atom_site_label_2
_geom_bond_site_symmetry_2
_geom_bond_distance
_geom_bond_publ_flag
C1 C6 . 1.384(6) ?
C1 C2 . 1.387(5) ?
C1 C7 . 1.499(5) ?
C2 C3 . 1.387(5) ?
C2 Cl1 . 1.731(4) ?
C3 C4 . 1.401(7) ?
C3 H3 . 0.9300 ?
C4 C5 . 1.354(7) ?
C4 Cl2 . 1.749(5) ?
C5 C6 . 1.375(7) ?
C5 H5 . 0.9300 ?
C6 H6 . 0.9300 ?
C7 N1 . 1.458(4) ?
C7 H7A . 0.9700 ?
C7 H7B . 0.9700 ?
C8 N3 . 1.456(5) ?
C8 N1 . 1.467(4) ?
C8 H8A . 0.9700 ?
C8 H8B . 0.9700 ?
C9 N2 . 1.456(5) ?
C9 N1 . 1.458(4) ?
C9 H9A . 0.9700 ?
C9 H9B . 0.9700 ?
C10 O1 . 1.213(4) ?
C10 N2 . 1.381(5) ?
C10 N4 . 1.392(4) ?
C11 O2 . 1.212(4) ?
C11 N3 . 1.382(4) ?
C11 N5 . 1.383(4) ?
C12 N3 . 1.443(4) ?
C12 N2 . 1.450(4) ?
C12 C16 . 1.566(5) ?
C12 C13 . 1.566(5) ?
C13 O3 . 1.161(5) ?
C13 O4 . 1.330(5) ?
C14 O4 . 1.467(6) ?
C14 C15 . 1.518(8) ?
C14 H14A . 0.9700 ?
C14 H14B . 0.9700 ?
C15 H15A . 0.9600 ?
C15 H15B . 0.9600 ?
C15 H15C . 0.9600 ?
C14' O4 . 1.438(11) ?
C14' C15' . 1.539(11) ?
C14' H14C . 0.9700 ?
C14' H14D . 0.9700 ?
C15' H15D . 0.9600 ?
C15' H15E . 0.9600 ?
C15' H15F . 0.9600 ?
C16 N4 . 1.457(4) ?
C16 N5 . 1.469(4) ?
C16 C17 . 1.532(5) ?
C17 O5 . 1.189(5) ?
C17 O6 . 1.279(5) ?
C18 O6 . 1.494(7) ?
C18 C19 . 1.508(9) ?
C18 H18A . 0.9700 ?
C18 H18B . 0.9700 ?
C19 H19A . 0.9600 ?
C19 H19B . 0.9600 ?
C19 H19C . 0.9600 ?
C18' O6 . 1.453(10) ?
C18' C19' . 1.542(11) ?
C18' H18C . 0.9700 ?
C18' H18D . 0.9700 ?
C19' H19D . 0.9600 ?
C19' H19E . 0.9600 ?
C19' H19F . 0.9600 ?
C20 N6 . 1.457(4) ?
C20 N4 . 1.488(4) ?
C20 H20A . 0.9700 ?
C20 H20B . 0.9700 ?
C21 N6 . 1.452(4) ?
C21 N5 . 1.471(5) ?
C21 H21A . 0.9700 ?
C21 H21B . 0.9700 ?
C22 N6 . 1.482(4) ?
C22 C23 . 1.507(4) ?
C22 H22A . 0.9700 ?
C22 H22B . 0.9700 ?
C23 C24 . 1.395(5) ?
C23 C28 . 1.397(5) ?
C24 C25 . 1.384(5) ?
C24 Cl4 . 1.740(4) ?
C25 C26 . 1.382(6) ?
C25 H25 . 0.9300 ?
C26 C27 . 1.369(6) ?
C26 Cl3 . 1.746(4) ?
C27 C28 . 1.392(5) ?
C27 H27 . 0.9300 ?
C28 H28 . 0.9300 ?

loop_
_geom_hbond_atom_site_label_D
_geom_hbond_atom_site_label_H
_geom_hbond_atom_site_label_A
_geom_hbond_site_symmetry_A
_geom_hbond_distance_DH
_geom_hbond_distance_HA
_geom_hbond_distance_DA
_geom_hbond_angle_DHA
_geom_hbond_publ_flag
C19 H19A O2 4_566 0.96 2.52 3.380(11) 148.7 yes

loop_
_geom_torsion_atom_site_label_1
_geom_torsion_atom_site_label_2
_geom_torsion_atom_site_label_3
_geom_torsion_atom_site_label_4
_geom_torsion_site_symmetry_1
_geom_torsion_site_symmetry_2
_geom_torsion_site_symmetry_3
_geom_torsion_site_symmetry_4
_geom_torsion
_geom_torsion_publ_flag
C6 C1 C2 C3 . . . . 0.1(6) ?
C7 C1 C2 C3 . . . . 176.3(3) ?
C6 C1 C2 Cl1 . . . . 179.7(3) ?
C7 C1 C2 Cl1 . . . . -4.1(5) ?
C1 C2 C3 C4 . . . . -0.2(6) ?
Cl1 C2 C3 C4 . . . . -179.8(3) ?
C2 C3 C4 C5 . . . . -0.5(7) ?
C2 C3 C4 Cl2 . . . . -178.6(3) ?
C3 C4 C5 C6 . . . . 1.3(8) ?
Cl2 C4 C5 C6 . . . . 179.3(4) ?
C4 C5 C6 C1 . . . . -1.5(7) ?
C2 C1 C6 C5 . . . . 0.8(6) ?
C7 C1 C6 C5 . . . . -175.5(4) ?
C6 C1 C7 N1 . . . . 101.8(4) ?
C2 C1 C7 N1 . . . . -74.3(4) ?
N3 C12 C13 O3 . . . . -7.4(6) ?
N2 C12 C13 O3 . . . . 116.8(5) ?
C16 C12 C13 O3 . . . . -126.2(5) ?
N3 C12 C13 O4 . . . . -179.9(4) ?
N2 C12 C13 O4 . . . . -55.6(5) ?
C16 C12 C13 O4 . . . . 61.3(5) ?
N3 C12 C16 N4 . . . . 121.5(3) ?
N2 C12 C16 N4 . . . . 3.4(3) ?
C13 C12 C16 N4 . . . . -117.1(3) ?
N3 C12 C16 N5 . . . . 4.8(3) ?
N2 C12 C16 N5 . . . . -113.3(3) ?
C13 C12 C16 N5 . . . . 126.3(3) ?
N3 C12 C16 C17 . . . . -110.9(3) ?
N2 C12 C16 C17 . . . . 131.0(3) ?
C13 C12 C16 C17 . . . . 10.5(4) ?
N4 C16 C17 O5 . . . . 165.1(4) ?
N5 C16 C17 O5 . . . . -69.3(5) ?
C12 C16 C17 O5 . . . . 43.6(5) ?
N4 C16 C17 O6 . . . . -20.0(5) ?
N5 C16 C17 O6 . . . . 105.6(4) ?
C12 C16 C17 O6 . . . . -141.5(3) ?
N6 C22 C23 C24 . . . . -71.1(4) ?
N6 C22 C23 C28 . . . . 110.0(4) ?
C28 C23 C24 C25 . . . . -3.1(4) ?
C22 C23 C24 C25 . . . . 177.9(3) ?
C28 C23 C24 Cl4 . . . . 174.9(2) ?
C22 C23 C24 Cl4 . . . . -4.1(4) ?
C23 C24 C25 C26 . . . . 1.4(5) ?
Cl4 C24 C25 C26 . . . . -176.6(2) ?
C24 C25 C26 C27 . . . . 1.3(5) ?
C24 C25 C26 Cl3 . . . . -178.6(2) ?
C25 C26 C27 C28 . . . . -2.1(5) ?
Cl3 C26 C27 C28 . . . . 177.8(3) ?
C26 C27 C28 C23 . . . . 0.2(5) ?
C24 C23 C28 C27 . . . . 2.3(5) ?
C22 C23 C28 C27 . . . . -178.7(3) ?
C1 C7 N1 C9 . . . . 165.7(3) ?
C1 C7 N1 C8 . . . . -71.1(4) ?
N2 C9 N1 C7 . . . . -174.1(3) ?
N2 C9 N1 C8 . . . . 61.5(4) ?
N3 C8 N1 C7 . . . . 172.4(3) ?
N3 C8 N1 C9 . . . . -62.8(3) ?
O1 C10 N2 C12 . . . . 171.3(3) ?
N4 C10 N2 C12 . . . . -12.0(4) ?
O1 C10 N2 C9 . . . . 27.5(5) ?
N4 C10 N2 C9 . . . . -155.7(3) ?
N3 C12 N2 C10 . . . . -106.4(3) ?
C16 C12 N2 C10 . . . . 5.0(3) ?
C13 C12 N2 C10 . . . . 131.9(3) ?
N3 C12 N2 C9 . . . . 39.0(4) ?
C16 C12 N2 C9 . . . . 150.3(3) ?
C13 C12 N2 C9 . . . . -82.8(4) ?
N1 C9 N2 C10 . . . . 92.2(3) ?
N1 C9 N2 C12 . . . . -50.0(4) ?
O2 C11 N3 C12 . . . . -168.9(3) ?
N5 C11 N3 C12 . . . . 14.2(3) ?
O2 C11 N3 C8 . . . . -30.8(4) ?
N5 C11 N3 C8 . . . . 152.4(3) ?
N2 C12 N3 C11 . . . . 98.8(3) ?
C16 C12 N3 C11 . . . . -11.7(3) ?
C13 C12 N3 C11 . . . . -139.3(3) ?
N2 C12 N3 C8 . . . . -40.2(4) ?
C16 C12 N3 C8 . . . . -150.7(3) ?
C13 C12 N3 C8 . . . . 81.6(4) ?
N1 C8 N3 C11 . . . . -83.9(3) ?
N1 C8 N3 C12 . . . . 52.4(4) ?
O1 C10 N4 C16 . . . . -169.2(3) ?
N2 C10 N4 C16 . . . . 14.1(3) ?
O1 C10 N4 C20 . . . . -31.0(4) ?
N2 C10 N4 C20 . . . . 152.3(3) ?
N5 C16 N4 C10 . . . . 99.9(3) ?
C17 C16 N4 C10 . . . . -136.4(3) ?
C12 C16 N4 C10 . . . . -10.6(3) ?
N5 C16 N4 C20 . . . . -39.4(4) ?
C17 C16 N4 C20 . . . . 84.3(4) ?
C12 C16 N4 C20 . . . . -149.9(3) ?
N6 C20 N4 C10 . . . . -86.1(3) ?
N6 C20 N4 C16 . . . . 49.3(4) ?
O2 C11 N5 C16 . . . . 172.4(3) ?
N3 C11 N5 C16 . . . . -10.7(3) ?
O2 C11 N5 C21 . . . . 26.5(4) ?
N3 C11 N5 C21 . . . . -156.6(2) ?
N4 C16 N5 C11 . . . . -108.5(3) ?
C17 C16 N5 C11 . . . . 123.1(3) ?
C12 C16 N5 C11 . . . . 3.3(3) ?
N4 C16 N5 C21 . . . . 39.3(4) ?
C17 C16 N5 C21 . . . . -89.1(3) ?
C12 C16 N5 C21 . . . . 151.1(3) ?
N6 C21 N5 C11 . . . . 95.4(3) ?
N6 C21 N5 C16 . . . . -48.8(4) ?
N5 C21 N6 C20 . . . . 54.6(4) ?
N5 C21 N6 C22 . . . . -73.1(3) ?
N4 C20 N6 C21 . . . . -54.7(3) ?
N4 C20 N6 C22 . . . . 73.5(3) ?
C23 C22 N6 C21 . . . . -72.1(4) ?
C23 C22 N6 C20 . . . . 162.0(3) ?
O3 C13 O4 C14' . . . . 45.2(11) ?
C12 C13 O4 C14' . . . . -142.4(10) ?
O3 C13 O4 C14 . . . . -6.7(8) ?
C12 C13 O4 C14 . . . . 165.7(5) ?
C15' C14' O4 C13 . . . . -114.3(17) ?
C15' C14' O4 C14 . . . . -1.5(17) ?
C15 C14 O4 C13 . . . . 89.0(7) ?
C15 C14 O4 C14' . . . . 6.2(9) ?
O5 C17 O6 C18' . . . . -19.0(14) ?
C16 C17 O6 C18' . . . . 166.3(13) ?
O5 C17 O6 C18 . . . . 7.4(10) ?
C16 C17 O6 C18 . . . . -167.3(8) ?
C19' C18' O6 C17 . . . . 141.8(19) ?
C19' C18' O6 C18 . . . . 61(2) ?
C19 C18 O6 C17 . . . . -152.4(13) ?
C19 C18 O6 C18' . . . . -41(3) ?
